data_7241986
loop_
_publ_author_name
'Johansson, Mikael P.'
'Niederegger, Lukas'
'Rauhalahti, Markus'
'Hess, Corinna R.'
'Kaila, Ville R. I.'

_publ_section_title
;
 Dispersion forces drive water oxidation in molecular ruthenium catalysts
;
_journal_issue 1
_journal_name_full 'RSC Advances'
_journal_page_first 425
_journal_page_last 432
_journal_paper_doi 10.1039/D0RA09004B
_journal_volume 11
_journal_year 2021
_chemical_compound_source 'see text'
_chemical_formula_moiety 'C30 H20 N4 O4 Ru, 2(C H Cl3)'
_chemical_formula_sum 'C32 H22 Cl6 N4 O4 Ru'
_chemical_formula_weight 840.31
_space_group_IT_number 14
_space_group_name_Hall '-P 2yn'
_space_group_name_H-M_alt 'P 1 21/n 1'
_symmetry_cell_setting monoclinic
_symmetry_Int_Tables_number 14
_symmetry_space_group_name_Hall '-P 2yn'
_symmetry_space_group_name_H-M 'P 1 21/n 1'
_atom_sites_solution_hydrogens geom
_atom_sites_solution_primary iterative
_atom_sites_solution_secondary difmap
_audit_update_record
;
2019-12-17 deposited with the CCDC.	2020-12-01 downloaded from the CCDC.
;
_cell_angle_alpha 90
_cell_angle_beta 99.028(1)
_cell_angle_gamma 90
_cell_formula_units_Z 4
_cell_length_a 8.9053(5)
_cell_length_b 14.6973(8)
_cell_length_c 27.8975(14)
_cell_measurement_reflns_used 9948
_cell_measurement_temperature 100
_cell_measurement_theta_max 25.4487
_cell_measurement_theta_min 2.3177
_cell_volume 3606.1(3)
_computing_cell_refinement 'SAINT (Bruker, 2017)'
_computing_data_collection 'APEX III Control Software (Bruker, 2016)'
_computing_data_reduction 'SAINT (Bruker, 2017)'
_computing_molecular_graphics 'PLATON (Spek, 2011)'
_computing_publication_material 'PLATON (Spek, 2011), enCIFer (Allen, 2014)'
_computing_structure_refinement 'SHELXL2014 (Sheldrick, 2014), SHELXLE (Huebschle, 2011)'
_computing_structure_solution 'SHELXT (Sheldrick, 2015)'
_diffrn_ambient_temperature 100
_diffrn_detector ' CMOS plate '
_diffrn_detector_area_resol_mean 16
_diffrn_measured_fraction_theta_full 1.000
_diffrn_measured_fraction_theta_max 1.000
_diffrn_measurement_device ' \k-geometry diffractometer '
_diffrn_measurement_device_type ' Bruker Photon CMOS '
_diffrn_measurement_method ' phi- and omega-rotation '
_diffrn_radiation_monochromator 'Helios optic'
_diffrn_radiation_probe x-ray
_diffrn_radiation_source 'IMS microsource'
_diffrn_radiation_type MoK\a
_diffrn_radiation_wavelength 0.71073
_diffrn_reflns_av_R_equivalents 0.1270
_diffrn_reflns_av_unetI/netI 0.0633
_diffrn_reflns_limit_h_max 10
_diffrn_reflns_limit_h_min -10
_diffrn_reflns_limit_k_max 17
_diffrn_reflns_limit_k_min -17
_diffrn_reflns_limit_l_max 33
_diffrn_reflns_limit_l_min -33
_diffrn_reflns_number 74764
_diffrn_reflns_reduction_process
;
;
_diffrn_reflns_theta_full 25.03
_diffrn_reflns_theta_max 25.03
_diffrn_reflns_theta_min 2.32
_exptl_absorpt_coefficient_mu 0.920
_exptl_absorpt_correction_T_max 0.7454
_exptl_absorpt_correction_T_min 0.7035
_exptl_absorpt_correction_type multi-scan
_exptl_absorpt_process_details 'SADABS 2016/2, Bruker, 2016'
_exptl_crystal_colour red
_exptl_crystal_density_diffrn 1.548
_exptl_crystal_density_method 'Not Measured'
_exptl_crystal_description fragment
_exptl_crystal_F_000 1680
_exptl_crystal_size_max 0.172
_exptl_crystal_size_mid 0.139
_exptl_crystal_size_min 0.058
_refine_diff_density_max 0.618
_refine_diff_density_min -0.712
_refine_diff_density_rms 0.105
_refine_ls_extinction_method none
_refine_ls_goodness_of_fit_ref 1.056
_refine_ls_hydrogen_treatment constr
_refine_ls_matrix_type full
_refine_ls_number_parameters 425
_refine_ls_number_reflns 6391
_refine_ls_number_restraints 0
_refine_ls_restrained_S_all 1.056
_refine_ls_R_factor_all 0.0841
_refine_ls_R_factor_gt 0.0541
_refine_ls_shift/su_max 0.001
_refine_ls_shift/su_mean 0.000
_refine_ls_structure_factor_coef Fsqd
_refine_ls_weighting_details 'W=1/[\S^2^(FO^2^)+(0.0287P)^2^+11.1147P] WHERE P=(FO^2^+2FC^2^)/3'
_refine_ls_weighting_scheme calc
_refine_ls_wR_factor_gt 0.0907
_refine_ls_wR_factor_ref 0.0989
_reflns_number_gt 4808
_reflns_number_total 6391
_reflns_threshold_expression I>2\s(I)
_cod_data_source_file d0ra09004b2.cif
_cod_data_source_block Compound_2
_cod_original_sg_symbol_H-M 'P 21/n'
_cod_database_code 7241986

loop_
_space_group_symop_id
_space_group_symop_operation_xyz
1 x,y,z
2 1/2-x,1/2+y,1/2-z
3 -x,-y,-z
4 1/2+x,1/2-y,1/2+z

loop_
_atom_site_aniso_label
_atom_site_aniso_U_11
_atom_site_aniso_U_22
_atom_site_aniso_U_33
_atom_site_aniso_U_23
_atom_site_aniso_U_13
_atom_site_aniso_U_12
Ru1 0.0080(2) 0.0101(2) 0.0153(2) 0.0012(2) 0.0002(1) 0.0006(2)
Cl1 0.0383(9) 0.0390(10) 0.1362(19) 0.0324(11) -0.0092(10) -0.0028(8)
Cl2 0.0291(8) 0.0610(10) 0.0328(8) -0.0042(7) 0.0078(6) 0.0035(7)
Cl3 0.0432(9) 0.0402(9) 0.0574(10) 0.0111(7) 0.0223(7) -0.0031(7)
Cl4 0.0334(8) 0.0745(12) 0.0391(9) 0.0178(8) 0.0118(7) 0.0062(8)
Cl5 0.0460(10) 0.0548(12) 0.1350(19) -0.0267(12) 0.0310(11) -0.0112(9)
Cl6 0.0848(13) 0.0781(13) 0.0401(10) 0.0159(9) -0.0084(9) -0.0358(11)
O1 0.0177(17) 0.0129(16) 0.0228(18) 0.0023(14) 0.0020(14) -0.0021(15)
O2 0.033(2) 0.0107(19) 0.029(2) 0.0014(15) 0.0052(16) -0.0095(15)
O3 0.0088(16) 0.0126(18) 0.0239(19) 0.0001(14) 0.0006(13) -0.0007(13)
O4 0.0218(18) 0.0168(19) 0.034(2) 0.0018(15) 0.0052(15) -0.0099(15)
N1 0.0114(19) 0.013(2) 0.020(2) -0.0010(17) 0.0003(16) 0.0001(17)
N2 0.014(2) 0.013(2) 0.011(2) -0.0001(15) -0.0015(16) -0.0013(16)
N3 0.011(2) 0.018(2) 0.016(2) -0.0004(16) 0.0031(16) 0.0019(17)
N4 0.0127(18) 0.0086(18) 0.019(2) 0.0006(18) -0.0001(15) -0.0030(18)
C1 0.016(2) 0.011(2) 0.025(3) -0.005(2) 0.004(2) -0.002(2)
C2 0.020(3) 0.013(2) 0.015(3) -0.0009(19) 0.003(2) -0.001(2)
C3 0.026(3) 0.027(3) 0.027(3) 0.002(2) 0.003(2) 0.011(2)
C4 0.045(4) 0.038(3) 0.019(3) 0.007(2) 0.007(3) 0.017(3)
C5 0.045(3) 0.033(3) 0.023(3) -0.001(3) 0.013(3) 0.016(3)
C6 0.029(3) 0.023(3) 0.033(3) -0.001(2) 0.010(2) 0.008(2)
C7 0.018(2) 0.012(2) 0.025(3) -0.001(2) 0.006(2) -0.001(2)
C8 0.018(2) 0.015(3) 0.029(3) -0.001(2) 0.002(2) 0.001(2)
C9 0.012(2) 0.009(2) 0.023(3) -0.001(2) 0.001(2) 0.002(2)
C10 0.029(3) 0.019(3) 0.011(2) -0.001(2) 0.003(2) -0.003(2)
C11 0.014(2) 0.023(3) 0.014(3) 0.001(2) 0.0020(19) -0.003(2)
C12 0.024(3) 0.034(3) 0.019(3) -0.001(2) -0.001(2) -0.013(3)
C13 0.011(2) 0.046(4) 0.031(3) -0.001(3) -0.002(2) -0.006(3)
C14 0.012(2) 0.038(3) 0.019(3) 0.002(2) -0.002(2) 0.003(2)
C15 0.015(2) 0.024(3) 0.014(3) -0.003(2) 0.000(2) 0.004(2)
C16 0.012(2) 0.019(3) 0.014(2) 0.000(2) 0.0032(19) 0.004(2)
C17 0.021(3) 0.033(3) 0.014(3) 0.000(2) -0.004(2) 0.017(2)
C18 0.032(3) 0.020(3) 0.022(3) 0.002(2) -0.004(2) 0.016(3)
C19 0.028(3) 0.012(2) 0.023(3) 0.000(2) -0.003(2) 0.004(2)
C20 0.017(3) 0.014(2) 0.016(3) 0.000(2) 0.000(2) -0.002(2)
C21 0.020(3) 0.014(3) 0.016(3) -0.002(2) 0.001(2) 0.002(2)
C22 0.018(3) 0.018(3) 0.019(3) 0.002(2) 0.001(2) -0.001(2)
C23 0.023(3) 0.016(3) 0.019(3) 0.001(2) -0.002(2) -0.008(2)
C24 0.037(3) 0.024(3) 0.024(3) 0.001(2) -0.008(2) -0.001(2)
C25 0.044(4) 0.022(3) 0.037(4) 0.006(3) -0.012(3) -0.003(3)
C26 0.053(4) 0.031(3) 0.020(3) 0.005(3) -0.006(3) -0.019(3)
C27 0.040(3) 0.033(3) 0.020(3) 0.002(3) 0.006(2) -0.015(3)
C28 0.026(3) 0.024(3) 0.021(3) 0.002(2) 0.000(2) -0.013(3)
C29 0.021(3) 0.033(3) 0.024(3) -0.005(2) 0.005(2) -0.001(2)
C30 0.018(3) 0.019(3) 0.021(3) -0.002(2) -0.002(2) 0.004(2)
C32 0.025(3) 0.041(3) 0.031(3) -0.002(3) -0.004(2) 0.002(3)
C31 0.037(3) 0.045(4) 0.047(4) -0.001(3) 0.013(3) -0.014(3)

loop_
_atom_site_label
_atom_site_type_symbol
_atom_site_thermal_displace_type
_atom_site_fract_x
_atom_site_fract_y
_atom_site_fract_z
_atom_site_occupancy
_atom_site_U_iso_or_equiv
_atom_site_calc_flag
_atom_site_refinement_flags
_atom_site_disorder_assembly
_atom_site_disorder_group
Ru1 Ru Uani 0.45762(4) 0.62421(2) 0.31059(2) 1.000 0.0113(1) d . . .
Cl1 Cl Uani 0.98176(19) 0.67876(11) 0.44339(8) 1.000 0.0736(8) d . . .
Cl2 Cl Uani 0.75813(15) 0.82122(11) 0.43508(5) 1.000 0.0407(5) d . . .
Cl3 Cl Uani 1.06404(17) 0.85583(10) 0.41656(6) 1.000 0.0454(5) d . . .
Cl4 Cl Uani 0.77832(16) 0.79980(12) 0.20955(5) 1.000 0.0483(6) d . . .
Cl5 Cl Uani 0.9289(2) 0.68066(13) 0.14954(9) 1.000 0.0768(8) d . . .
Cl6 Cl Uani 0.7277(2) 0.82298(13) 0.10620(6) 1.000 0.0696(7) d . . .
O1 O Uani 0.4606(4) 0.47667(19) 0.31536(11) 1.000 0.0179(10) d . . .
O2 O Uani 0.2971(4) 0.3610(2) 0.31740(12) 1.000 0.0242(11) d . . .
O3 O Uani 0.6662(3) 0.70222(19) 0.31771(11) 1.000 0.0153(10) d . . .
O4 O Uani 0.7426(4) 0.8464(2) 0.31369(12) 1.000 0.0241(11) d . . .
N1 N Uani 0.4706(4) 0.6134(2) 0.23707(13) 1.000 0.0150(11) d . . .
N2 N Uani 0.2438(4) 0.5967(2) 0.30503(12) 1.000 0.0130(12) d . . .
N3 N Uani 0.3812(4) 0.7471(2) 0.30534(13) 1.000 0.0149(12) d . . .
N4 N Uani 0.4830(4) 0.6253(2) 0.38606(13) 1.000 0.0137(11) d . . .
C1 C Uani 0.3992(5) 0.6652(3) 0.20149(16) 1.000 0.0173(14) d . . .
C2 C Uani 0.4223(5) 0.6561(3) 0.15249(16) 1.000 0.0160(16) d . . .
C3 C Uani 0.3427(6) 0.7113(3) 0.11527(18) 1.000 0.0268(17) d . . .
C4 C Uani 0.3695(6) 0.7007(4) 0.06854(18) 1.000 0.0338(19) d . . .
C5 C Uani 0.4760(6) 0.6360(4) 0.05763(18) 1.000 0.0328(17) d . . .
C6 C Uani 0.5543(6) 0.5829(3) 0.09267(19) 1.000 0.0278(17) d . . .
C7 C Uani 0.5289(5) 0.5913(3) 0.14162(17) 1.000 0.0181(14) d . . .
C8 C Uani 0.6014(5) 0.5376(3) 0.17985(17) 1.000 0.0209(16) d . . .
C9 C Uani 0.5697(5) 0.5491(3) 0.22527(17) 1.000 0.0149(14) d . . .
C10 C Uani 0.3254(5) 0.4427(3) 0.31392(16) 1.000 0.0197(16) d . . .
C11 C Uani 0.1965(5) 0.5109(3) 0.30883(16) 1.000 0.0170(16) d . . .
C12 C Uani 0.0438(5) 0.4935(4) 0.30942(17) 1.000 0.0261(17) d . . .
C13 C Uani -0.0564(6) 0.5656(4) 0.30528(18) 1.000 0.0299(18) d . . .
C14 C Uani -0.0059(5) 0.6536(4) 0.30113(17) 1.000 0.0235(16) d . . .
C15 C Uani 0.1478(5) 0.6696(3) 0.30123(16) 1.000 0.0179(16) d . . .
C16 C Uani 0.2270(5) 0.7572(3) 0.30103(16) 1.000 0.0149(14) d . . .
C17 C Uani 0.1678(6) 0.8444(3) 0.29973(16) 1.000 0.0234(17) d . . .
C18 C Uani 0.2648(6) 0.9179(3) 0.30282(17) 1.000 0.0256(17) d . . .
C19 C Uani 0.4205(5) 0.9053(3) 0.30656(17) 1.000 0.0218(16) d . . .
C20 C Uani 0.4776(5) 0.8182(3) 0.30746(16) 1.000 0.0159(16) d . . .
C21 C Uani 0.6421(5) 0.7883(3) 0.31350(16) 1.000 0.0169(17) d . . .
C22 C Uani 0.5944(5) 0.5757(3) 0.40992(16) 1.000 0.0185(17) d . . .
C23 C Uani 0.6308(5) 0.5749(3) 0.46103(17) 1.000 0.0199(17) d . . .
C24 C Uani 0.7523(6) 0.5215(3) 0.48555(18) 1.000 0.0297(17) d . . .
C25 C Uani 0.7854(6) 0.5255(4) 0.5347(2) 1.000 0.036(2) d . . .
C26 C Uani 0.7000(7) 0.5792(4) 0.56126(19) 1.000 0.0359(19) d . . .
C27 C Uani 0.5805(6) 0.6297(4) 0.53925(17) 1.000 0.0309(17) d . . .
C28 C Uani 0.5432(5) 0.6286(3) 0.48808(17) 1.000 0.0241(17) d . . .
C29 C Uani 0.4237(5) 0.6797(3) 0.46177(18) 1.000 0.0258(17) d . . .
C30 C Uani 0.3977(5) 0.6762(3) 0.41261(17) 1.000 0.0199(17) d . . .
C32 C Uani 0.9153(6) 0.7773(4) 0.4118(2) 1.000 0.0332(17) d . . .
C31 C Uani 0.8604(6) 0.7910(4) 0.1570(2) 1.000 0.042(2) d . . .
H1 H Uiso 0.32990 0.71000 0.20917 1.000 0.0210 c RU . .
H3 H Uiso 0.27143 0.75523 0.12263 1.000 0.0320 c RU . .
H4 H Uiso 0.31599 0.73708 0.04335 1.000 0.0410 c RU . .
H5 H Uiso 0.49329 0.62955 0.02506 1.000 0.0390 c RU . .
H6 H Uiso 0.62617 0.54003 0.08456 1.000 0.0330 c RU . .
H8 H Uiso 0.67308 0.49284 0.17383 1.000 0.0250 c RU . .
H9 H Uiso 0.61884 0.51066 0.25028 1.000 0.0180 c RU . .
H12 H Uiso 0.00893 0.43305 0.31260 1.000 0.0320 c RU . .
H13 H Uiso -0.16147 0.55457 0.30529 1.000 0.0360 c RU . .
H14 H Uiso -0.07586 0.70287 0.29823 1.000 0.0280 c RU . .
H17 H Uiso 0.06111 0.85352 0.29673 1.000 0.0280 c RU . .
H18 H Uiso 0.22464 0.97780 0.30239 1.000 0.0300 c RU . .
H19 H Uiso 0.48694 0.95621 0.30849 1.000 0.0260 c RU . .
H22 H Uiso 0.65262 0.53875 0.39177 1.000 0.0220 c RU . .
H24 H Uiso 0.80973 0.48341 0.46772 1.000 0.0360 c RU . .
H25 H Uiso 0.86811 0.49105 0.55107 1.000 0.0430 c RU . .
H26 H Uiso 0.72552 0.58077 0.59561 1.000 0.0430 c RU . .
H27 H Uiso 0.52255 0.66527 0.55813 1.000 0.0370 c RU . .
H29 H Uiso 0.36132 0.71655 0.47853 1.000 0.0310 c RU . .
H30 H Uiso 0.31600 0.71088 0.39580 1.000 0.0240 c RU . .
H32 H Uiso 0.88323 0.76162 0.37684 1.000 0.0400 c RU . .
H31 H Uiso 0.94826 0.83413 0.15988 1.000 0.0510 c RU . .

loop_
_atom_type_symbol
_atom_type_description
_atom_type_scat_dispersion_real
_atom_type_scat_dispersion_imag
_atom_type_scat_source
C C 0.0033 0.0016 ' International Tables Vol C Tables 4.2.6.8 and 6.1.1.4'
H H 0.0000 0.0000 ' International Tables Vol C Tables 4.2.6.8 and 6.1.1.4'
Cl Cl 0.1484 0.1585 ' International Tables Vol C Tables 4.2.6.8 and 6.1.1.4'
N N 0.0061 0.0033 ' International Tables Vol C Tables 4.2.6.8 and 6.1.1.4'
O O 0.0106 0.0060 ' International Tables Vol C Tables 4.2.6.8 and 6.1.1.4'
Ru Ru -1.2594 0.8363 ' International Tables Vol C Tables 4.2.6.8 and 6.1.1.4'

loop_
_geom_angle_atom_site_label_1
_geom_angle_atom_site_label_2
_geom_angle_atom_site_label_3
_geom_angle
_geom_angle_site_symmetry_1
_geom_angle_site_symmetry_2
_geom_angle_site_symmetry_3
_geom_angle_publ_flag
O1 Ru1 O3 121.39(12) . . . yes
O1 Ru1 N1 88.98(12) . . . yes
O1 Ru1 N2 78.35(13) . . . yes
O1 Ru1 N3 160.17(14) . . . yes
O1 Ru1 N4 86.98(11) . . . yes
O3 Ru1 N1 87.21(12) . . . yes
O3 Ru1 N2 160.08(12) . . . yes
O3 Ru1 N3 78.37(13) . . . yes
O3 Ru1 N4 87.00(13) . . . yes
N1 Ru1 N2 96.41(14) . . . yes
N1 Ru1 N3 94.03(14) . . . yes
N1 Ru1 N4 169.90(14) . . . yes
N2 Ru1 N3 81.84(14) . . . yes
N2 Ru1 N4 91.84(14) . . . yes
N3 Ru1 N4 92.90(14) . . . yes
Ru1 O1 C10 112.3(3) . . . yes
Ru1 O3 C21 112.6(3) . . . yes
Ru1 N1 C1 126.8(3) . . . yes
Ru1 N1 C9 115.4(3) . . . yes
C1 N1 C9 117.8(4) . . . yes
Ru1 N2 C11 120.7(3) . . . yes
Ru1 N2 C15 116.1(3) . . . yes
C11 N2 C15 123.0(4) . . . yes
Ru1 N3 C16 116.5(3) . . . yes
Ru1 N3 C20 120.6(3) . . . yes
C16 N3 C20 122.9(3) . . . yes
Ru1 N4 C22 117.3(3) . . . yes
Ru1 N4 C30 124.9(3) . . . yes
C22 N4 C30 117.8(4) . . . yes
N1 C1 C2 122.7(4) . . . yes
C1 C2 C3 121.3(4) . . . no
C1 C2 C7 118.3(4) . . . no
C3 C2 C7 120.3(4) . . . no
C2 C3 C4 119.4(5) . . . no
C3 C4 C5 120.4(5) . . . no
C4 C5 C6 121.3(5) . . . no
C5 C6 C7 120.0(5) . . . no
C2 C7 C6 118.6(4) . . . no
C2 C7 C8 117.5(4) . . . no
C6 C7 C8 123.9(4) . . . no
C7 C8 C9 120.3(4) . . . no
N1 C9 C8 123.3(4) . . . yes
O1 C10 O2 124.9(4) . . . yes
O1 C10 C11 115.7(4) . . . yes
O2 C10 C11 119.4(4) . . . yes
N2 C11 C10 112.8(4) . . . yes
N2 C11 C12 119.7(4) . . . yes
C10 C11 C12 127.4(4) . . . no
C11 C12 C13 118.7(5) . . . no
C12 C13 C14 120.8(5) . . . no
C13 C14 C15 119.5(5) . . . no
N2 C15 C14 118.2(4) . . . yes
N2 C15 C16 113.2(4) . . . yes
C14 C15 C16 128.5(4) . . . no
N3 C16 C15 112.4(4) . . . yes
N3 C16 C17 118.4(4) . . . yes
C15 C16 C17 129.1(4) . . . no
C16 C17 C18 119.5(5) . . . no
C17 C18 C19 120.7(4) . . . no
C18 C19 C20 119.2(4) . . . no
N3 C20 C19 119.3(4) . . . yes
N3 C20 C21 112.2(4) . . . yes
C19 C20 C21 128.4(4) . . . no
O3 C21 O4 124.7(4) . . . yes
O3 C21 C20 116.2(4) . . . yes
O4 C21 C20 119.2(4) . . . yes
N4 C22 C23 123.2(4) . . . yes
C22 C23 C24 121.8(4) . . . no
C22 C23 C28 118.5(4) . . . no
C24 C23 C28 119.7(4) . . . no
C23 C24 C25 119.4(5) . . . no
C24 C25 C26 120.9(5) . . . no
C25 C26 C27 121.6(5) . . . no
C26 C27 C28 119.5(5) . . . no
C23 C28 C27 119.0(4) . . . no
C23 C28 C29 117.1(4) . . . no
C27 C28 C29 123.9(4) . . . no
C28 C29 C30 120.1(4) . . . no
N4 C30 C29 123.3(4) . . . yes
N1 C1 H1 119.00 . . . no
C2 C1 H1 119.00 . . . no
C2 C3 H3 120.00 . . . no
C4 C3 H3 120.00 . . . no
C3 C4 H4 120.00 . . . no
C5 C4 H4 120.00 . . . no
C4 C5 H5 119.00 . . . no
C6 C5 H5 119.00 . . . no
C5 C6 H6 120.00 . . . no
C7 C6 H6 120.00 . . . no
C7 C8 H8 120.00 . . . no
C9 C8 H8 120.00 . . . no
N1 C9 H9 118.00 . . . no
C8 C9 H9 118.00 . . . no
C11 C12 H12 121.00 . . . no
C13 C12 H12 121.00 . . . no
C12 C13 H13 120.00 . . . no
C14 C13 H13 120.00 . . . no
C13 C14 H14 120.00 . . . no
C15 C14 H14 120.00 . . . no
C16 C17 H17 120.00 . . . no
C18 C17 H17 120.00 . . . no
C17 C18 H18 120.00 . . . no
C19 C18 H18 120.00 . . . no
C18 C19 H19 120.00 . . . no
C20 C19 H19 120.00 . . . no
N4 C22 H22 118.00 . . . no
C23 C22 H22 118.00 . . . no
C23 C24 H24 120.00 . . . no
C25 C24 H24 120.00 . . . no
C24 C25 H25 119.00 . . . no
C26 C25 H25 120.00 . . . no
C25 C26 H26 119.00 . . . no
C27 C26 H26 119.00 . . . no
C26 C27 H27 120.00 . . . no
C28 C27 H27 120.00 . . . no
C28 C29 H29 120.00 . . . no
C30 C29 H29 120.00 . . . no
N4 C30 H30 118.00 . . . no
C29 C30 H30 118.00 . . . no
Cl1 C32 Cl2 110.1(3) . . . yes
Cl1 C32 Cl3 108.4(3) . . . yes
Cl2 C32 Cl3 111.6(3) . . . yes
Cl1 C32 H32 109.00 . . . no
Cl2 C32 H32 109.00 . . . no
Cl3 C32 H32 109.00 . . . no
Cl4 C31 Cl5 111.6(3) . . . yes
Cl4 C31 Cl6 109.9(3) . . . yes
Cl5 C31 Cl6 110.7(3) . . . yes
Cl4 C31 H31 108.00 . . . no
Cl5 C31 H31 108.00 . . . no
Cl6 C31 H31 108.00 . . . no

loop_
_geom_bond_atom_site_label_1
_geom_bond_atom_site_label_2
_geom_bond_distance
_geom_bond_site_symmetry_1
_geom_bond_site_symmetry_2
_geom_bond_publ_flag
Ru1 O1 2.172(3) . . yes
Ru1 O3 2.165(3) . . yes
Ru1 N1 2.078(4) . . yes
Ru1 N2 1.929(4) . . yes
Ru1 N3 1.928(3) . . yes
Ru1 N4 2.082(4) . . yes
Cl1 C32 1.750(6) . . yes
Cl2 C32 1.756(6) . . yes
Cl3 C32 1.746(6) . . yes
Cl4 C31 1.743(6) . . yes
Cl5 C31 1.757(6) . . yes
Cl6 C31 1.761(6) . . yes
O1 C10 1.298(6) . . yes
O2 C10 1.234(5) . . yes
O3 C21 1.286(5) . . yes
O4 C21 1.236(6) . . yes
N1 C9 1.368(6) . . yes
N1 C1 1.331(6) . . yes
N2 C11 1.339(5) . . yes
N2 C15 1.364(5) . . yes
N3 C16 1.368(6) . . yes
N3 C20 1.348(5) . . yes
N4 C30 1.365(6) . . yes
N4 C22 1.323(6) . . yes
C1 C2 1.420(6) . . no
C2 C7 1.411(6) . . no
C2 C3 1.417(7) . . no
C3 C4 1.371(7) . . no
C4 C5 1.410(8) . . no
C5 C6 1.355(7) . . no
C6 C7 1.424(7) . . no
C7 C8 1.400(6) . . no
C8 C9 1.351(7) . . no
C10 C11 1.514(6) . . no
C11 C12 1.386(6) . . no
C12 C13 1.379(8) . . no
C13 C14 1.380(8) . . no
C14 C15 1.388(6) . . no
C15 C16 1.468(6) . . no
C16 C17 1.384(6) . . no
C17 C18 1.377(7) . . no
C18 C19 1.387(7) . . no
C19 C20 1.376(6) . . no
C20 C21 1.513(6) . . no
C22 C23 1.412(6) . . no
C23 C24 1.422(7) . . no
C23 C28 1.409(6) . . no
C24 C25 1.358(7) . . no
C25 C26 1.388(8) . . no
C26 C27 1.362(8) . . no
C27 C28 1.414(7) . . no
C28 C29 1.411(6) . . no
C29 C30 1.356(7) . . no
C1 H1 0.9500 . . no
C3 H3 0.9500 . . no
C4 H4 0.9500 . . no
C5 H5 0.9500 . . no
C6 H6 0.9500 . . no
C8 H8 0.9500 . . no
C9 H9 0.9500 . . no
C12 H12 0.9500 . . no
C13 H13 0.9500 . . no
C14 H14 0.9500 . . no
C17 H17 0.9500 . . no
C18 H18 0.9500 . . no
C19 H19 0.9500 . . no
C22 H22 0.9500 . . no
C24 H24 0.9500 . . no
C25 H25 0.9500 . . no
C26 H26 0.9500 . . no
C27 H27 0.9500 . . no
C29 H29 0.9500 . . no
C30 H30 0.9500 . . no
C32 H32 1.0000 . . no
C31 H31 1.0000 . . no

loop_
_geom_hbond_atom_site_label_D
_geom_hbond_atom_site_label_H
_geom_hbond_atom_site_label_A
_geom_hbond_distance_DH
_geom_hbond_distance_HA
_geom_hbond_distance_DA
_geom_hbond_angle_DHA
_geom_hbond_site_symmetry_A
_geom_hbond_publ_flag
C1 H1 O2 0.9500 2.5500 3.365(5) 144.00 2_555 yes
C3 H3 O2 0.9500 2.4300 3.264(6) 146.00 2_555 yes
C8 H8 O4 0.9500 2.2900 3.127(5) 147.00 2_645 yes
C9 H9 O1 0.9500 2.5200 3.027(6) 114.00 . yes
C14 H14 O3 0.9500 2.4400 3.111(5) 127.00 1_455 yes
C25 H25 Cl1 0.9500 2.8200 3.645(6) 145.00 3_766 yes
C31 H31 O1 1.0000 2.3100 3.193(6) 146.00 2_655 yes
C31 H31 O2 1.0000 2.2900 3.192(7) 149.00 2_655 yes
C32 H32 O3 1.0000 2.4900 3.347(6) 143.00 . yes
C32 H32 O4 1.0000 2.3500 3.093(6) 130.00 . yes

loop_
_geom_torsion_atom_site_label_1
_geom_torsion_atom_site_label_2
_geom_torsion_atom_site_label_3
_geom_torsion_atom_site_label_4
_geom_torsion
_geom_torsion_site_symmetry_1
_geom_torsion_site_symmetry_2
_geom_torsion_site_symmetry_3
_geom_torsion_site_symmetry_4
_geom_torsion_publ_flag
O3 Ru1 O1 C10 175.1(3) . . . . no
N1 Ru1 O1 C10 -98.8(3) . . . . no
N2 Ru1 O1 C10 -2.1(3) . . . . no
N4 Ru1 O1 C10 90.5(3) . . . . no
O1 Ru1 O3 C21 179.5(3) . . . . no
N1 Ru1 O3 C21 92.4(3) . . . . no
N3 Ru1 O3 C21 -2.3(3) . . . . no
N4 Ru1 O3 C21 -95.9(3) . . . . no
O1 Ru1 N1 C1 141.5(4) . . . . no
O1 Ru1 N1 C9 -42.2(3) . . . . no
O3 Ru1 N1 C1 -97.0(4) . . . . no
O3 Ru1 N1 C9 79.3(3) . . . . no
N2 Ru1 N1 C1 63.4(4) . . . . no
N2 Ru1 N1 C9 -120.4(3) . . . . no
N3 Ru1 N1 C1 -18.9(4) . . . . no
N3 Ru1 N1 C9 157.4(3) . . . . no
O1 Ru1 N2 C11 3.5(3) . . . . no
O1 Ru1 N2 C15 178.2(3) . . . . no
N1 Ru1 N2 C11 91.1(3) . . . . no
N1 Ru1 N2 C15 -94.2(3) . . . . no
N3 Ru1 N2 C11 -175.8(3) . . . . no
N3 Ru1 N2 C15 -1.0(3) . . . . no
N4 Ru1 N2 C11 -83.1(3) . . . . no
N4 Ru1 N2 C15 91.6(3) . . . . no
O3 Ru1 N3 C16 -177.2(3) . . . . no
O3 Ru1 N3 C20 0.8(3) . . . . no
N1 Ru1 N3 C16 96.5(3) . . . . no
N1 Ru1 N3 C20 -85.5(3) . . . . no
N2 Ru1 N3 C16 0.6(3) . . . . no
N2 Ru1 N3 C20 178.6(3) . . . . no
N4 Ru1 N3 C16 -90.9(3) . . . . no
N4 Ru1 N3 C20 87.1(3) . . . . no
O1 Ru1 N4 C22 51.1(3) . . . . no
O1 Ru1 N4 C30 -131.9(3) . . . . no
O3 Ru1 N4 C22 -70.6(3) . . . . no
O3 Ru1 N4 C30 106.5(3) . . . . no
N2 Ru1 N4 C22 129.3(3) . . . . no
N2 Ru1 N4 C30 -53.6(3) . . . . no
N3 Ru1 N4 C22 -148.8(3) . . . . no
N3 Ru1 N4 C30 28.3(3) . . . . no
Ru1 O1 C10 C11 0.6(5) . . . . no
Ru1 O1 C10 O2 -177.8(4) . . . . no
Ru1 O3 C21 O4 -176.1(4) . . . . no
Ru1 O3 C21 C20 3.3(5) . . . . no
C1 N1 C9 C8 1.9(6) . . . . no
Ru1 N1 C1 C2 176.1(3) . . . . no
Ru1 N1 C9 C8 -174.7(4) . . . . no
C9 N1 C1 C2 -0.1(6) . . . . no
Ru1 N2 C15 C16 1.3(5) . . . . no
C11 N2 C15 C16 175.9(4) . . . . no
Ru1 N2 C11 C12 173.8(3) . . . . no
Ru1 N2 C11 C10 -4.1(5) . . . . no
C15 N2 C11 C10 -178.5(4) . . . . no
C15 N2 C11 C12 -0.6(6) . . . . no
C11 N2 C15 C14 -0.3(6) . . . . no
Ru1 N2 C15 C14 -174.8(3) . . . . no
Ru1 N3 C20 C21 0.7(5) . . . . no
C16 N3 C20 C19 1.8(6) . . . . no
Ru1 N3 C16 C17 176.7(3) . . . . no
C20 N3 C16 C15 -178.0(4) . . . . no
C20 N3 C16 C17 -1.3(6) . . . . no
C16 N3 C20 C21 178.5(4) . . . . no
Ru1 N3 C16 C15 0.0(5) . . . . no
Ru1 N3 C20 C19 -176.1(3) . . . . no
Ru1 N4 C22 C23 175.7(3) . . . . no
C22 N4 C30 C29 1.4(6) . . . . no
C30 N4 C22 C23 -1.6(6) . . . . no
Ru1 N4 C30 C29 -175.6(3) . . . . no
N1 C1 C2 C3 179.0(4) . . . . no
N1 C1 C2 C7 -2.0(7) . . . . no
C3 C2 C7 C6 0.0(7) . . . . no
C3 C2 C7 C8 -178.7(4) . . . . no
C1 C2 C7 C8 2.3(6) . . . . no
C1 C2 C7 C6 -179.0(4) . . . . no
C1 C2 C3 C4 179.5(5) . . . . no
C7 C2 C3 C4 0.5(7) . . . . no
C2 C3 C4 C5 -0.5(8) . . . . no
C3 C4 C5 C6 0.0(8) . . . . no
C4 C5 C6 C7 0.5(8) . . . . no
C5 C6 C7 C2 -0.5(7) . . . . no
C5 C6 C7 C8 178.2(5) . . . . no
C2 C7 C8 C9 -0.6(7) . . . . no
C6 C7 C8 C9 -179.2(4) . . . . no
C7 C8 C9 N1 -1.6(7) . . . . no
O2 C10 C11 C12 2.8(7) . . . . no
O1 C10 C11 N2 2.0(6) . . . . no
O2 C10 C11 N2 -179.5(4) . . . . no
O1 C10 C11 C12 -175.7(4) . . . . no
N2 C11 C12 C13 1.0(7) . . . . no
C10 C11 C12 C13 178.6(4) . . . . no
C11 C12 C13 C14 -0.7(7) . . . . no
C12 C13 C14 C15 -0.1(7) . . . . no
C13 C14 C15 N2 0.6(7) . . . . no
C13 C14 C15 C16 -174.8(5) . . . . no
C14 C15 C16 C17 -1.4(8) . . . . no
N2 C15 C16 C17 -177.0(4) . . . . no
N2 C15 C16 N3 -0.8(5) . . . . no
C14 C15 C16 N3 174.8(4) . . . . no
C15 C16 C17 C18 176.0(4) . . . . no
N3 C16 C17 C18 -0.1(6) . . . . no
C16 C17 C18 C19 0.9(7) . . . . no
C17 C18 C19 C20 -0.4(7) . . . . no
C18 C19 C20 C21 -177.1(4) . . . . no
C18 C19 C20 N3 -0.9(7) . . . . no
N3 C20 C21 O4 176.6(4) . . . . no
N3 C20 C21 O3 -2.8(6) . . . . no
C19 C20 C21 O3 173.6(4) . . . . no
C19 C20 C21 O4 -7.0(7) . . . . no
N4 C22 C23 C24 -179.4(4) . . . . no
N4 C22 C23 C28 0.8(7) . . . . no
C22 C23 C28 C27 -178.8(4) . . . . no
C22 C23 C28 C29 0.2(6) . . . . no
C28 C23 C24 C25 -2.2(7) . . . . no
C24 C23 C28 C29 -179.7(4) . . . . no
C24 C23 C28 C27 1.4(7) . . . . no
C22 C23 C24 C25 177.9(5) . . . . no
C23 C24 C25 C26 1.6(8) . . . . no
C24 C25 C26 C27 0.0(9) . . . . no
C25 C26 C27 C28 -0.8(9) . . . . no
C26 C27 C28 C29 -178.8(5) . . . . no
C26 C27 C28 C23 0.1(8) . . . . no
C23 C28 C29 C30 -0.3(6) . . . . no
C27 C28 C29 C30 178.6(5) . . . . no
C28 C29 C30 N4 -0.5(7) . . . . no
